data_1570876
loop_
_publ_author_name
'Liao, Qiuyan'
'Li, Aisen'
'Huang, Arui'
'Wang, Jiaqiang'
'Chang, Kai'
'Li, Hehua'
'Yao, Pengfei'
'Zhong, Cheng'
'Xie, Peidong'
'Wang, Jinfeng'
'Li, Zhen'
'Li, Qianqian'

_publ_section_title
;
 Controllable &#x3c0;-&#x3c0; coupling of intramolecular dimer models in
 aggregated states.
;
_journal_issue 12
_journal_name_full 'Chemical science'
_journal_page_first 4364
_journal_page_last 4373
_journal_paper_doi 10.1039/d3sc05533g
_journal_volume 15
_journal_year 2024
_chemical_formula_moiety 'C51 H46 O'
_chemical_formula_sum 'C51 H46 O'
_chemical_formula_weight 674.88
_space_group_crystal_system triclinic
_space_group_IT_number 2
_space_group_name_Hall '-P 1'
_space_group_name_H-M_alt 'P -1'
_atom_sites_solution_hydrogens geom
_atom_sites_solution_primary dual
_audit_creation_date 2023-11-15
_audit_creation_method
;
Olex2 1.5-ac5-024
(compiled 2022.04.12 svn.rca3783a0 for Rigaku Oxford Diffraction, GUI svn.r6498)
;
_audit_update_record
;
2023-11-15 deposited with the CCDC.	2024-02-01 downloaded from the CCDC.
;
_cell_angle_alpha 83.875(2)
_cell_angle_beta 81.204(2)
_cell_angle_gamma 81.729(2)
_cell_formula_units_Z 4
_cell_length_a 11.3897(3)
_cell_length_b 18.1370(4)
_cell_length_c 19.2706(5)
_cell_measurement_reflns_used 21104
_cell_measurement_temperature 292.5(9)
_cell_measurement_theta_max 75.5350
_cell_measurement_theta_min 2.3510
_cell_volume 3878.46(17)
_computing_cell_refinement 'CrysAlisPro 1.171.41.112a (Rigaku OD, 2021)'
_computing_data_collection 'CrysAlisPro 1.171.41.112a (Rigaku OD, 2021)'
_computing_data_reduction 'CrysAlisPro 1.171.41.112a (Rigaku OD, 2021)'
_computing_molecular_graphics 'Olex2 1.5-ac5-024 (Dolomanov et al., 2009)'
_computing_publication_material 'Olex2 1.5-ac5-024 (Dolomanov et al., 2009)'
_computing_structure_refinement 'SHELXL 2018/3 (Sheldrick, 2015)'
_computing_structure_solution 'SHELXT 2018/2 (Sheldrick, 2018)'
_diffrn_ambient_environment air
_diffrn_ambient_temperature 292.5(9)
_diffrn_detector 'Hybrid Pixel Array Detector'
_diffrn_detector_area_resol_mean 10.0000
_diffrn_detector_type 'HyPix-Arc 150'
_diffrn_measured_fraction_theta_full 0.989
_diffrn_measured_fraction_theta_max 0.989
_diffrn_measurement_details
;
List of Runs (angles in degrees, time in seconds):

  # Type    Start    End  Width  t~exp~   \w     \q     \k     \f   Frames
#--------------------------------------------------------------------------
  1  \w     60.00 100.00   0.50    0.50    --   62.89  15.00   0.00   80
  2  \w     67.00 121.00   0.50    0.50    --   76.75  15.00  30.00  108
  3  \w     62.00 117.00   0.50    0.50    --   72.93  15.00  90.00  110
  4  \w     58.00  98.00   0.50    0.50    --   62.89  15.00 150.00   80
  5  \w     48.00  98.00   0.50    0.50    --   76.75-125.00  30.00  100
  6  \w     24.00  62.00   0.50    0.50    --   62.89-125.00-120.00   76
  7  \w     36.00  96.00   0.50    0.50    --   76.75-125.00-150.00  120
  8  \w     39.00  98.00   0.50    0.50    --   76.75-125.00 -90.00  118
  9  \w     39.00  98.00   0.50    0.50    --   76.75-125.00 120.00  118
 10  \w     50.00  98.00   0.50    0.50    --   76.75-125.00 150.00   96
 11  \w    -99.00 -54.00   0.50    0.50    --  -63.72 -15.00 -30.00   90
 12  \w   -100.00 -61.00   0.50    0.50    --  -63.72 -15.00 -60.00   78
 13  \w   -107.00 -64.00   0.50    0.50    --  -63.72 -15.00  30.00   86
 14  \w   -117.00 -78.00   0.50    0.50    --  -76.43 -15.00  60.00   78
 15  \w    -82.00 -54.00   0.50    0.50    --  -63.72 -15.00  90.00   56
 16  \w   -108.00 -62.00   0.50    0.50    --  -71.74 -15.00  90.00   92
 17  \w   -121.00 -86.00   0.50    0.50    --  -81.49 -15.00 150.00   70
 18  \w   -117.00 -86.00   0.50    0.50    --  -76.43 -15.00-180.00   62
 19  \w   -123.00 -78.00   0.50    0.50    --  -81.49 -15.00-150.00   90
 20  \w   -124.00 -72.00   0.50    0.50    --  -81.49 -15.00 -90.00  104
 21  \w   -102.00 -42.00   0.50    0.50    --  -81.49 125.00 -90.00  120
 22  \w    -96.00 -34.00   0.50    0.50    --  -76.43 125.00-120.00  124
 23  \w    -60.00 -24.00   0.50    0.50    --  -63.72 125.00-150.00   72
 24  \w   -101.00 -58.00   0.50    0.50    --  -81.49 125.00-150.00   86
 25  \w   -102.00 -77.00   0.50    0.50    --  -81.49 125.00-120.00   50
 26  \w   -102.00 -76.00   0.50    0.50    --  -81.49 125.00 -60.00   52
 27  \w    -76.00 -50.00   0.50    0.50    --  -76.43 125.00 -30.00   52
 28  \w   -102.00 -43.00   0.50    0.50    --  -81.49 125.00   0.00  118
 29  \w    -53.00 -28.00   0.50    0.50    --  -63.72 125.00  90.00   50
 30  \w   -102.00 -57.00   0.50    0.50    --  -81.49 125.00 150.00   90
 31  \w   -102.00 -44.00   0.50    0.50    --  -81.49 125.00  90.00  116
 32  \w   -102.00 -50.00   0.50    0.50    --  -81.49 125.00  60.00  104
 33  \w   -102.00 -74.00   0.50    0.50    --  -81.49 125.00 -30.00   56
 34  \w   -100.00 -74.00   0.50    0.50    --  -81.49 125.00  30.00   52
 35  \w    -67.00 -40.00   0.50    0.50    --  -81.49 125.00 -30.00   54
 36  \w    -74.00 -49.00   0.50    0.50    --  -81.49 125.00-120.00   50
 37  \w    -65.00 -40.00   0.50    0.50    --  -81.49 125.00-180.00   50
 38  \w   -102.00 -77.00   0.50    0.50    --  -81.49 125.00-180.00   50
;
_diffrn_measurement_device 'four-circle diffractometer'
_diffrn_measurement_device_type 'ROD, Synergy Custom system, HyPix-Arc 150'
_diffrn_measurement_method '\w scans'
_diffrn_orient_matrix_type 'CrysAlisPro convention (1999,Acta A55,543-557)'
_diffrn_orient_matrix_UB_11 -0.0781793000
_diffrn_orient_matrix_UB_12 -0.0155235000
_diffrn_orient_matrix_UB_13 -0.0540060000
_diffrn_orient_matrix_UB_21 -0.1094137000
_diffrn_orient_matrix_UB_22 0.0455508000
_diffrn_orient_matrix_UB_23 0.0399123000
_diffrn_orient_matrix_UB_31 0.0311561000
_diffrn_orient_matrix_UB_32 0.0714645000
_diffrn_orient_matrix_UB_33 -0.0456487000
_diffrn_radiation_monochromator mirror
_diffrn_radiation_probe x-ray
_diffrn_radiation_type 'Cu K\a'
_diffrn_radiation_wavelength 1.54184
_diffrn_reflns_av_R_equivalents 0.0595
_diffrn_reflns_av_unetI/netI 0.0451
_diffrn_reflns_Laue_measured_fraction_full 0.989
_diffrn_reflns_Laue_measured_fraction_max 0.989
_diffrn_reflns_limit_h_max 13
_diffrn_reflns_limit_h_min -13
_diffrn_reflns_limit_k_max 21
_diffrn_reflns_limit_k_min -19
_diffrn_reflns_limit_l_max 22
_diffrn_reflns_limit_l_min -22
_diffrn_reflns_number 48581
_diffrn_reflns_point_group_measured_fraction_full 0.989
_diffrn_reflns_point_group_measured_fraction_max 0.989
_diffrn_reflns_theta_full 66.599
_diffrn_reflns_theta_max 66.599
_diffrn_reflns_theta_min 2.329
_diffrn_source 'Rotating-anode X-ray tube'
_diffrn_source_type 'Rigaku (Cu) X-ray Source'
_exptl_absorpt_coefficient_mu 0.507
_exptl_absorpt_correction_T_max 1.00000
_exptl_absorpt_correction_T_min 0.83656
_exptl_absorpt_correction_type multi-scan
_exptl_absorpt_process_details
;
CrysAlisPro 1.171.41.112a (Rigaku Oxford Diffraction, 2021)
Empirical absorption correction using spherical harmonics,
implemented in SCALE3 ABSPACK scaling algorithm.
;
_exptl_crystal_colour 'clear light yellow'
_exptl_crystal_colour_lustre clear
_exptl_crystal_colour_modifier light
_exptl_crystal_colour_primary yellow
_exptl_crystal_density_diffrn 1.156
_exptl_crystal_description needle
_exptl_crystal_F_000 1440
_exptl_crystal_size_max 0.15
_exptl_crystal_size_mid 0.08
_exptl_crystal_size_min 0.06
_refine_diff_density_max 0.235
_refine_diff_density_min -0.257
_refine_diff_density_rms 0.042
_refine_ls_extinction_method none
_refine_ls_goodness_of_fit_ref 1.059
_refine_ls_hydrogen_treatment constr
_refine_ls_matrix_type full
_refine_ls_number_parameters 1034
_refine_ls_number_reflns 13560
_refine_ls_number_restraints 117
_refine_ls_restrained_S_all 1.078
_refine_ls_R_factor_all 0.0776
_refine_ls_R_factor_gt 0.0563
_refine_ls_shift/su_max 0.001
_refine_ls_shift/su_mean 0.000
_refine_ls_structure_factor_coef Fsqd
_refine_ls_weighting_details 'w=1/[\s^2^(Fo^2^)+(0.0918P)^2^+0.3757P] where P=(Fo^2^+2Fc^2^)/3'
_refine_ls_weighting_scheme calc
_refine_ls_wR_factor_gt 0.1552
_refine_ls_wR_factor_ref 0.1670
_reflns_Friedel_coverage 0.000
_reflns_number_gt 9986
_reflns_number_total 13560
_reflns_threshold_expression 'I > 2\s(I)'
_cod_data_source_file d3sc05533g4.cif
_cod_data_source_block 20221124-meoh_auto
_cod_depositor_comments 'Adding full bibliography for 1570870--1570891.cif.'
_cod_database_code 1570876
_shelx_shelxl_version_number 2018/3
_chemical_oxdiff_formula CHO
_shelx_space_group_comment
;
The symmetry employed for this shelxl refinement is uniquely defined
by the following loop, which should always be used as a source of
symmetry information in preference to the above space-group names.
They are only intended as comments.
;
_shelx_estimated_absorpt_t_max 0.970
_shelx_estimated_absorpt_t_min 0.928
_olex2_refinement_description
;
1. Fixed Uiso
 At 1.2 times of:
  All C(H) groups
 At 1.5 times of:
  All C(H,H,H) groups
2. Restrained distances
 C47-C48 \\sim C47-C48A
 with sigma of 0.02
 C47-C49 \\sim C47-C49A
 with sigma of 0.02
 C47-C50 \\sim C47-C50A
 with sigma of 0.02
 C99-C55 \\sim C99-C55A
 with sigma of 0.02
 C43-C45 \\sim C43-C45A
 with sigma of 0.02
 C43-C44 \\sim C43-C44A
 with sigma of 0.02
 C99-C102 \\sim C99-C103
 with sigma of 0.02
 C43-C46 \\sim C43-C46A
 with sigma of 0.02
 C99-C1 \\sim C99-C1A
 with sigma of 0.02
3. Uiso/Uaniso restraints and constraints
Uanis(C49A) \\sim Ueq, Uanis(C50) \\sim Ueq, Uanis(C50A) \\sim Ueq, Uanis(C48)
\\sim Ueq, Uanis(C48A) \\sim Ueq, Uanis(C49) \\sim Ueq, Uanis(C44) \\sim Ueq,
Uanis(C45A) \\sim Ueq, Uanis(C45) \\sim Ueq, Uanis(C46A) \\sim Ueq, Uanis(C46)
\\sim Ueq, Uanis(C44A) \\sim Ueq, Uanis(C1A) \\sim Ueq, Uanis(C102) \\sim Ueq,
Uanis(C103) \\sim Ueq, Uanis(C55) \\sim Ueq, Uanis(C55A) \\sim Ueq, Uanis(C1)
\\sim Ueq: with sigma of 0.01 and sigma for terminal atoms of 0.02
4. Others
 Sof(C50A)=Sof(H50D)=Sof(H50E)=Sof(H50F)=Sof(C49A)=Sof(H49D)=Sof(H49E)=
 Sof(H49F)=Sof(C48A)=Sof(H48D)=Sof(H48E)=Sof(H48F)=1-FVAR(1)
 Sof(C48)=Sof(H48A)=Sof(H48B)=Sof(H48C)=Sof(C49)=Sof(H49A)=Sof(H49B)=Sof(H49C)=
 Sof(C50)=Sof(H50A)=Sof(H50B)=Sof(H50C)=FVAR(1)
 Sof(C45A)=Sof(H45D)=Sof(H45E)=Sof(H45F)=Sof(C44A)=Sof(H44D)=Sof(H44E)=
 Sof(H44F)=Sof(C46A)=Sof(H46D)=Sof(H46E)=Sof(H46F)=1-FVAR(2)
 Sof(C45)=Sof(H45A)=Sof(H45B)=Sof(H45C)=Sof(C44)=Sof(H44A)=Sof(H44B)=Sof(H44C)=
 Sof(C46)=Sof(H46A)=Sof(H46B)=Sof(H46C)=FVAR(2)
 Sof(C103)=Sof(H10J)=Sof(H10K)=Sof(H10L)=Sof(C1A)=Sof(H1AA)=Sof(H1AB)=
 Sof(H1AC)=Sof(C55A)=Sof(H55D)=Sof(H55E)=Sof(H55F)=1-FVAR(3)
 Sof(C102)=Sof(H10G)=Sof(H10H)=Sof(H10I)=Sof(C55)=Sof(H55A)=Sof(H55B)=
 Sof(H55C)=Sof(C1)=Sof(H1A)=Sof(H1B)=Sof(H1C)=FVAR(3)
5.a Aromatic/amide H refined with riding coordinates:
 C66(H66), C64(H64), C4(H4), C6(H6), C58(H58), C77(H77), C74(H74), C12(H12),
 C39(H39), C22(H22), C10(H10), C60(H60), C42(H42), C69(H69), C30(H30), C35(H35),
  C25(H25), C80(H80), C78(H78), C40(H40), C94(H94), C72(H72), C17(H17),
 C20(H20), C70(H70), C71(H71), C79(H79), C41(H41), C34(H34), C32(H32), C88(H88),
  C19(H19), C33(H33), C18(H18), C28(H28), C26(H26), C93(H93), C91(H91),
 C27(H27), C92(H92), C84(H84), C83(H83), C86(H86), C85(H85)
5.b Fitted hexagon refined as free rotating group:
 C88(C87,C82,C81,C90,C89)
5.c Idealised Me refined as rotating group:
 C101(H10A,H10B,H10C), C100(H10D,H10E,H10F), C51(H51A,H51B,H51C), C52(H52A,
 H52B,H52C), C45(H45A,H45B,H45C), C48(H48A,H48B,H48C), C49(H49A,H49B,H49C),
 C44(H44A,H44B,H44C), C50(H50A,H50B,H50C), C46(H46A,H46B,H46C), C102(H10G,H10H,
 H10I), C55(H55A,H55B,H55C), C1(H1A,H1B,H1C), C50A(H50D,H50E,H50F), C49A(H49D,
 H49E,H49F), C48A(H48D,H48E,H48F), C45A(H45D,H45E,H45F), C44A(H44D,H44E,H44F),
 C46A(H46D,H46E,H46F), C103(H10J,H10K,H10L), C1A(H1AA,H1AB,H1AC), C55A(H55D,
 H55E,H55F), C97(H97A,H97B,H97C), C98(H98A,H98B,H98C), C96(H96A,H96B,H96C)
;
_olex2_submission_special_instructions 'No special instructions were received'
_oxdiff_exptl_absorpt_empirical_details
;
Empirical correction (ABSPACK) includes:
- Absorption correction using spherical harmonics
- Frame scaling
;
_oxdiff_exptl_absorpt_empirical_full_max 5.343
_oxdiff_exptl_absorpt_empirical_full_min 0.198

loop_
_space_group_symop_operation_xyz
'x, y, z'
'-x, -y, -z'

loop_
_atom_site_label
_atom_site_type_symbol
_atom_site_fract_x
_atom_site_fract_y
_atom_site_fract_z
_atom_site_U_iso_or_equiv
_atom_site_adp_type
_atom_site_occupancy
_atom_site_site_symmetry_order
_atom_site_calc_flag
_atom_site_refinement_flags_posn
_atom_site_refinement_flags_adp
_atom_site_refinement_flags_occupancy
_atom_site_disorder_assembly
_atom_site_disorder_group
O1 O 0.86039(11) 0.16339(6) 0.87679(6) 0.0456(3) Uani 1 1 d . . . . .
O55 O 0.58259(12) 0.67864(6) 0.58080(6) 0.0484(3) Uani 1 1 d . . . . .
C67 C 0.64487(15) 0.58660(9) 0.69358(8) 0.0382(4) Uani 1 1 d . . . . .
C54 C 0.64453(15) 0.61122(9) 0.56281(8) 0.0380(4) Uani 1 1 d . . . . .
C53 C 0.67803(14) 0.56343(9) 0.62038(8) 0.0379(4) Uani 1 1 d . . . . .
C2 C 0.80977(15) 0.11608(9) 0.92958(9) 0.0392(4) Uani 1 1 d . . . . .
C56 C 0.53849(15) 0.72816(9) 0.52904(9) 0.0412(4) Uani 1 1 d . . . . .
C14 C 0.92435(15) 0.13394(9) 0.81722(9) 0.0405(4) Uani 1 1 d . . . . .
C3 C 0.74290(15) 0.15200(9) 0.98655(9) 0.0408(4) Uani 1 1 d . . . . .
C63 C 0.67243(15) 0.59191(9) 0.49442(8) 0.0390(4) Uani 1 1 d . . . . .
C15 C 0.72702(16) 0.23560(9) 0.98511(8) 0.0405(4) Uani 1 1 d . . . . .
C37 C 0.94033(15) 0.26818(9) 0.77806(8) 0.0411(4) Uani 1 1 d . . . . .
C7 C 0.82358(15) 0.03930(9) 0.92726(9) 0.0416(4) Uani 1 1 d . . . . .
C38 C 0.82194(15) 0.30453(10) 0.77878(8) 0.0414(4) Uani 1 1 d . . . . .
C65 C 0.77122(15) 0.47104(9) 0.53908(9) 0.0415(4) Uani 1 1 d . . . . .
C29 C 0.79634(16) 0.38193(10) 0.79131(9) 0.0448(4) Uani 1 1 d . . . . .
C66 C 0.74117(15) 0.49392(9) 0.60688(8) 0.0418(4) Uani 1 1 d . . . . .
H66 H 0.764226 0.461450 0.644533 0.050 Uiso 1 1 calc R U . . .
C64 C 0.73560(16) 0.52136(9) 0.48411(9) 0.0430(4) Uani 1 1 d . . . . .
H64 H 0.754900 0.507196 0.438347 0.052 Uiso 1 1 calc R U . . .
C76 C 0.52573(15) 0.58801(9) 0.72692(9) 0.0408(4) Uani 1 1 d . . . . .
C68 C 0.73376(15) 0.60440(9) 0.73044(9) 0.0417(4) Uani 1 1 d . . . . .
C36 C 1.03189(16) 0.30755(10) 0.79024(9) 0.0452(4) Uani 1 1 d . . . . .
C9 C 0.94491(15) 0.05841(10) 0.80851(9) 0.0437(4) Uani 1 1 d . . . . .
C13 C 0.96707(15) 0.18764(10) 0.76570(9) 0.0438(4) Uani 1 1 d . . . . .
C24 C 0.82496(16) 0.27311(10) 0.99035(8) 0.0430(4) Uani 1 1 d . . . . .
C57 C 0.47137(16) 0.79297(10) 0.55445(9) 0.0448(4) Uani 1 1 d . . . . .
C61 C 0.55986(16) 0.71614(10) 0.45866(9) 0.0430(4) Uani 1 1 d . . . . .
C73 C 0.70250(17) 0.62072(10) 0.80278(9) 0.0483(4) Uani 1 1 d . . . . .
C5 C 0.70224(16) 0.02934(10) 1.04312(10) 0.0470(4) Uani 1 1 d . . . . .
C4 C 0.69051(17) 0.10691(10) 1.04234(9) 0.0475(4) Uani 1 1 d . . . . .
H4 H 0.645775 0.129550 1.080738 0.057 Uiso 1 1 calc R U . . .
C21 C 0.60204(18) 0.35740(10) 0.97138(9) 0.0497(5) Uani 1 1 d . . . . .
C75 C 0.49559(17) 0.60525(10) 0.79898(9) 0.0470(4) Uani 1 1 d . . . . .
C23 C 0.81074(19) 0.35342(10) 0.98575(9) 0.0499(5) Uani 1 1 d . . . . .
C16 C 0.61489(16) 0.27691(10) 0.97650(9) 0.0446(4) Uani 1 1 d . . . . .
C6 C 0.76864(16) -0.00229(10) 0.98493(10) 0.0473(4) Uani 1 1 d . . . . .
H6 H 0.777055 -0.053987 0.984266 0.057 Uiso 1 1 calc R U . . .
C8 C 0.89645(17) 0.00086(9) 0.86513(10) 0.0488(4) Uani 1 1 d . . . . .
C62 C 0.63960(17) 0.64670(10) 0.43195(8) 0.0475(4) Uani 1 1 d . . . . .
C58 C 0.42326(17) 0.84629(10) 0.50565(10) 0.0511(5) Uani 1 1 d . . . . .
H58 H 0.377702 0.889581 0.521533 0.061 Uiso 1 1 calc R U . . .
C77 C 0.43169(17) 0.57191(10) 0.69234(10) 0.0494(4) Uani 1 1 d . . . . .
H77 H 0.448754 0.560397 0.645676 0.059 Uiso 1 1 calc R U . . .
C59 C 0.44085(17) 0.83717(10) 0.43388(10) 0.0492(4) Uani 1 1 d . . . . .
C99 C 0.84067(17) 0.39382(10) 0.52521(10) 0.0499(5) Uani 1 1 d D . . . .
C74 C 0.58538(18) 0.62022(11) 0.83484(9) 0.0540(5) Uani 1 1 d . . . . .
H74 H 0.566052 0.630195 0.881864 0.065 Uiso 1 1 calc R U . . .
C12 C 1.03245(17) 0.16274(11) 0.70381(10) 0.0524(5) Uani 1 1 d . . . . .
H12 H 1.061104 0.197818 0.668916 0.063 Uiso 1 1 calc R U . . .
C39 C 0.67533(18) 0.41710(11) 0.79326(10) 0.0535(5) Uani 1 1 d . . . . .
H39 H 0.657252 0.467208 0.801981 0.064 Uiso 1 1 calc R U . . .
C22 C 0.6998(2) 0.39280(11) 0.97530(10) 0.0554(5) Uani 1 1 d . . . . .
H22 H 0.691366 0.444786 0.970806 0.066 Uiso 1 1 calc R U . . .
C10 C 1.01168(17) 0.03717(11) 0.74526(10) 0.0534(5) Uani 1 1 d . . . . .
H10 H 1.026832 -0.013498 0.738427 0.064 Uiso 1 1 calc R U . . .
C60 C 0.50902(17) 0.77207(10) 0.41228(9) 0.0492(4) Uani 1 1 d . . . . .
H60 H 0.521747 0.765095 0.364461 0.059 Uiso 1 1 calc R U . . .
C42 C 0.72521(17) 0.26738(11) 0.76841(10) 0.0536(5) Uani 1 1 d . . . . .
H42 H 0.739815 0.217057 0.760184 0.064 Uiso 1 1 calc R U . . .
C31 C 1.00548(18) 0.38608(10) 0.80016(10) 0.0507(5) Uani 1 1 d . . . . .
C69 C 0.85469(17) 0.60757(11) 0.69887(10) 0.0511(5) Uani 1 1 d . . . . .
H69 H 0.876544 0.598616 0.651711 0.061 Uiso 1 1 calc R U . . .
C30 C 0.88838(18) 0.42047(11) 0.80050(10) 0.0519(5) Uani 1 1 d . . . . .
H30 H 0.871229 0.471143 0.807129 0.062 Uiso 1 1 calc R U . . .
C35 C 1.15120(17) 0.27273(12) 0.79584(10) 0.0554(5) Uani 1 1 d . . . . .
H35 H 1.170232 0.221638 0.791660 0.066 Uiso 1 1 calc R U . . .
C11 C 1.05676(18) 0.08754(12) 0.69195(10) 0.0561(5) Uani 1 1 d . . . . .
C25 C 0.94038(18) 0.23486(12) 1.00027(11) 0.0601(5) Uani 1 1 d . . . . .
H25 H 0.952738 0.182890 1.002754 0.072 Uiso 1 1 calc R U . . .
C80 C 0.37493(19) 0.60537(12) 0.83163(11) 0.0610(5) Uani 1 1 d . . . . .
H80 H 0.354753 0.616161 0.878406 0.073 Uiso 1 1 calc R U . . .
C78 C 0.31796(18) 0.57298(12) 0.72580(12) 0.0620(5) Uani 1 1 d . . . . .
H78 H 0.258406 0.562205 0.701822 0.074 Uiso 1 1 calc R U . . .
C47 C 0.64216(19) -0.01826(11) 1.10568(10) 0.0571(5) Uani 1 1 d D . . . .
C40 C 0.58689(18) 0.37936(12) 0.78277(11) 0.0597(5) Uani 1 1 d . . . . .
H40 H 0.508994 0.403596 0.783836 0.072 Uiso 1 1 calc R U . . .
C94 C 0.24000(19) 0.78598(11) 0.64547(13) 0.0638(6) Uani 1 1 d . . . . .
H94 H 0.243969 0.783416 0.597206 0.077 Uiso 1 1 calc R U . . .
C72 C 0.7949(2) 0.63621(12) 0.83970(11) 0.0617(5) Uani 1 1 d . . . . .
H72 H 0.776086 0.645837 0.886835 0.074 Uiso 1 1 calc R U . . .
C17 C 0.51225(18) 0.24328(13) 0.97103(11) 0.0620(5) Uani 1 1 d . . . . .
H17 H 0.518042 0.191420 0.973434 0.074 Uiso 1 1 calc R U . . .
C20 C 0.4880(2) 0.39819(13) 0.96158(11) 0.0650(6) Uani 1 1 d . . . . .
H20 H 0.479343 0.450187 0.957511 0.078 Uiso 1 1 calc R U . . .
C70 C 0.93881(19) 0.62336(12) 0.73600(12) 0.0617(5) Uani 1 1 d . . . . .
H70 H 1.017082 0.625111 0.714021 0.074 Uiso 1 1 calc R U . . .
C71 C 0.9084(2) 0.63713(13) 0.80765(12) 0.0663(6) Uani 1 1 d . . . . .
H71 H 0.967060 0.646886 0.832855 0.080 Uiso 1 1 calc R U . . .
C79 C 0.28881(19) 0.59012(13) 0.79619(12) 0.0673(6) Uani 1 1 d . . . . .
H79 H 0.210257 0.591003 0.818459 0.081 Uiso 1 1 calc R U . . .
C41 C 0.61215(18) 0.30346(13) 0.77022(11) 0.0610(5) Uani 1 1 d . . . . .
H41 H 0.550670 0.277699 0.763080 0.073 Uiso 1 1 calc R U . . .
C34 C 1.23708(19) 0.31272(15) 0.80712(12) 0.0693(6) Uani 1 1 d . . . . .
H34 H 1.313868 0.288568 0.810965 0.083 Uiso 1 1 calc R U . . .
C43 C 1.1316(2) 0.06074(15) 0.62395(12) 0.0770(7) Uani 1 1 d D . . . .
C32 C 1.1001(2) 0.42531(13) 0.81006(12) 0.0680(6) Uani 1 1 d . . . . .
H32 H 1.084163 0.476464 0.814531 0.082 Uiso 1 1 calc R U . . .
C88 C 0.43860(15) 0.80127(8) 0.77765(5) 0.0787(7) Uani 1 1 d G . . . .
H88 H 0.432876 0.800990 0.826339 0.094 Uiso 1 1 calc R U . . .
C87 C 0.54771(12) 0.80797(8) 0.73552(7) 0.0675(6) Uani 1 1 d G . . . .
C82 C 0.55626(9) 0.80840(7) 0.66276(7) 0.0550(5) Uani 1 1 d G . . . .
C81 C 0.45570(11) 0.80212(7) 0.63212(5) 0.0469(4) Uani 1 1 d G . . . .
C90 C 0.34659(9) 0.79543(7) 0.67424(6) 0.0516(5) Uani 1 1 d G . . . .
C89 C 0.33804(11) 0.79500(8) 0.74701(6) 0.0654(6) Uani 1 1 d G . . . .
C19 C 0.3934(2) 0.36343(15) 0.95811(12) 0.0753(7) Uani 1 1 d . . . . .
H19 H 0.319573 0.391232 0.952878 0.090 Uiso 1 1 calc R U . . .
C101 C 0.7565(2) 0.67177(13) 0.39069(12) 0.0787(8) Uani 1 1 d . . . . .
H10A H 0.806785 0.629287 0.371914 0.118 Uiso 1 1 calc R U . . .
H10B H 0.797757 0.693376 0.421749 0.118 Uiso 1 1 calc R U . . .
H10C H 0.737662 0.708222 0.352755 0.118 Uiso 1 1 calc R U . . .
C33 C 1.2119(2) 0.39064(15) 0.81316(13) 0.0733(7) Uani 1 1 d . . . . .
H33 H 1.272453 0.417735 0.819236 0.088 Uiso 1 1 calc R U . . .
C18 C 0.4056(2) 0.28490(16) 0.96238(13) 0.0754(7) Uani 1 1 d . . . . .
H18 H 0.339689 0.261127 0.959231 0.091 Uiso 1 1 calc R U . . .
C100 C 0.5758(3) 0.60840(13) 0.38422(12) 0.0818(8) Uani 1 1 d . . . . .
H10D H 0.548419 0.644309 0.347931 0.123 Uiso 1 1 calc R U . . .
H10E H 0.508496 0.587915 0.411697 0.123 Uiso 1 1 calc R U . . .
H10F H 0.630433 0.568940 0.363107 0.123 Uiso 1 1 calc R U . . .
C28 C 0.9113(2) 0.38953(14) 0.99155(12) 0.0732(7) Uani 1 1 d . . . . .
H28 H 0.902958 0.441494 0.988464 0.088 Uiso 1 1 calc R U . . .
C26 C 1.0325(2) 0.27239(16) 1.00615(14) 0.0794(7) Uani 1 1 d . . . . .
H26 H 1.106357 0.245819 1.013474 0.095 Uiso 1 1 calc R U . . .
C93 C 0.1342(2) 0.78082(14) 0.68806(16) 0.0814(7) Uani 1 1 d . . . . .
H93 H 0.066373 0.775281 0.668667 0.098 Uiso 1 1 calc R U . . .
C51 C 1.0014(2) -0.05185(14) 0.89129(14) 0.0910(9) Uani 1 1 d . . . . .
H51A H 0.971078 -0.091495 0.922955 0.136 Uiso 1 1 calc R U . . .
H51B H 1.046305 -0.024462 0.915483 0.136 Uiso 1 1 calc R U . . .
H51C H 1.052452 -0.072625 0.851826 0.136 Uiso 1 1 calc R U . . .
C91 C 0.2237(3) 0.79044(14) 0.79023(14) 0.0871(8) Uani 1 1 d . . . . .
H91 H 0.217380 0.792123 0.838742 0.104 Uiso 1 1 calc R U . . .
C27 C 1.0179(3) 0.35056(16) 1.00135(14) 0.0841(8) Uani 1 1 d . . . . .
H27 H 1.082185 0.375628 1.004957 0.101 Uiso 1 1 calc R U . . .
C92 C 0.1266(3) 0.78382(14) 0.76129(17) 0.0917(9) Uani 1 1 d . . . . .
H92 H 0.053449 0.781167 0.789825 0.110 Uiso 1 1 calc R U . . .
C84 C 0.7688(2) 0.82126(14) 0.65218(18) 0.0875(8) Uani 1 1 d . . . . .
H84 H 0.841762 0.826267 0.624081 0.105 Uiso 1 1 calc R U . . .
C83 C 0.6707(2) 0.81741(12) 0.62170(14) 0.0665(6) Uani 1 1 d . . . . .
H83 H 0.677404 0.820689 0.572791 0.080 Uiso 1 1 calc R U . . .
C86 C 0.6558(3) 0.81206(15) 0.76656(16) 0.0915(9) Uani 1 1 d . . . . .
H86 H 0.651769 0.810700 0.815237 0.110 Uiso 1 1 calc R U . . .
C85 C 0.7617(3) 0.81781(16) 0.7250(2) 0.0996(10) Uani 1 1 d . . . . .
H85 H 0.830139 0.819452 0.745292 0.120 Uiso 1 1 calc R U . . .
C52 C 0.8163(3) -0.04306(16) 0.83230(15) 0.0949(9) Uani 1 1 d . . . . .
H52A H 0.862133 -0.066594 0.792680 0.142 Uiso 1 1 calc R U . . .
H52B H 0.750271 -0.009451 0.816962 0.142 Uiso 1 1 calc R U . . .
H52C H 0.786287 -0.080577 0.866769 0.142 Uiso 1 1 calc R U . . .
C45 C 1.2416(6) 0.0026(5) 0.6475(4) 0.094(2) Uani 0.506(9) 1 d D U P A 1
H45A H 1.211405 -0.039552 0.675317 0.141 Uiso 0.506(9) 1 calc R U P A 1
H45B H 1.286119 0.026683 0.674927 0.141 Uiso 0.506(9) 1 calc R U P A 1
H45C H 1.293103 -0.014116 0.606393 0.141 Uiso 0.506(9) 1 calc R U P A 1
C48 C 0.6911(5) -0.0069(3) 1.1716(2) 0.096(2) Uani 0.672(7) 1 d D U P B 1
H48A H 0.676513 0.045214 1.179664 0.143 Uiso 0.672(7) 1 calc R U P B 1
H48B H 0.775784 -0.023101 1.166104 0.143 Uiso 0.672(7) 1 calc R U P B 1
H48C H 0.652227 -0.035411 1.211081 0.143 Uiso 0.672(7) 1 calc R U P B 1
C49 C 0.5089(4) 0.0075(4) 1.1143(3) 0.103(2) Uani 0.672(7) 1 d D U P B 1
H49A H 0.468996 -0.024001 1.150843 0.154 Uiso 0.672(7) 1 calc R U P B 1
H49B H 0.479148 0.004752 1.070766 0.154 Uiso 0.672(7) 1 calc R U P B 1
H49C H 0.494047 0.058256 1.126674 0.154 Uiso 0.672(7) 1 calc R U P B 1
C44 C 1.0613(8) 0.0065(7) 0.5952(5) 0.131(5) Uani 0.506(9) 1 d D U P A 1
H44A H 1.110921 -0.017214 0.556778 0.197 Uiso 0.506(9) 1 calc R U P A 1
H44B H 0.990685 0.033945 0.578838 0.197 Uiso 0.506(9) 1 calc R U P A 1
H44C H 1.038564 -0.030872 0.631981 0.197 Uiso 0.506(9) 1 calc R U P A 1
C50 C 0.6649(6) -0.1013(2) 1.0933(3) 0.112(3) Uani 0.672(7) 1 d D U P B 1
H50A H 0.749533 -0.117652 1.087434 0.167 Uiso 0.672(7) 1 calc R U P B 1
H50B H 0.633059 -0.108770 1.051602 0.167 Uiso 0.672(7) 1 calc R U P B 1
H50C H 0.626368 -0.129623 1.133053 0.167 Uiso 0.672(7) 1 calc R U P B 1
C46 C 1.1793(14) 0.1176(4) 0.5750(5) 0.176(7) Uani 0.506(9) 1 d D U P A 1
H46A H 1.206898 0.153102 0.600233 0.264 Uiso 0.506(9) 1 calc R U P A 1
H46B H 1.117907 0.142621 0.548603 0.264 Uiso 0.506(9) 1 calc R U P A 1
H46C H 1.244936 0.095262 0.543385 0.264 Uiso 0.506(9) 1 calc R U P A 1
C102 C 0.8695(6) 0.3464(3) 0.5916(2) 0.087(2) Uani 0.596(7) 1 d D U P C 1
H10G H 0.908937 0.298048 0.579554 0.131 Uiso 0.596(7) 1 calc R U P C 1
H10H H 0.796687 0.340657 0.622944 0.131 Uiso 0.596(7) 1 calc R U P C 1
H10I H 0.921224 0.370315 0.614395 0.131 Uiso 0.596(7) 1 calc R U P C 1
C55 C 0.9579(5) 0.4038(3) 0.4779(4) 0.100(3) Uani 0.596(7) 1 d D U P C 1
H55A H 1.007114 0.428155 0.502133 0.149 Uiso 0.596(7) 1 calc R U P C 1
H55B H 0.941597 0.433908 0.435518 0.149 Uiso 0.596(7) 1 calc R U P C 1
H55C H 0.999008 0.355800 0.466228 0.149 Uiso 0.596(7) 1 calc R U P C 1
C1 C 0.7652(5) 0.3505(3) 0.4888(4) 0.105(3) Uani 0.596(7) 1 d D U P C 1
H1A H 0.809811 0.303082 0.477902 0.157 Uiso 0.596(7) 1 calc R U P C 1
H1B H 0.745904 0.378692 0.446020 0.157 Uiso 0.596(7) 1 calc R U P C 1
H1C H 0.692644 0.342568 0.519534 0.157 Uiso 0.596(7) 1 calc R U P C 1
C50A C 0.7361(8) -0.0779(7) 1.1347(6) 0.109(5) Uani 0.328(7) 1 d D U P B 2
H50D H 0.784783 -0.054839 1.160290 0.164 Uiso 0.328(7) 1 calc R U P B 2
H50E H 0.785752 -0.101633 1.096298 0.164 Uiso 0.328(7) 1 calc R U P B 2
H50F H 0.696537 -0.114682 1.165573 0.164 Uiso 0.328(7) 1 calc R U P B 2
C49A C 0.5457(10) -0.0562(7) 1.0824(5) 0.100(4) Uani 0.328(7) 1 d D U P B 2
H49D H 0.516116 -0.090792 1.119994 0.149 Uiso 0.328(7) 1 calc R U P B 2
H49E H 0.579045 -0.082630 1.041823 0.149 Uiso 0.328(7) 1 calc R U P B 2
H49F H 0.481068 -0.019112 1.070622 0.149 Uiso 0.328(7) 1 calc R U P B 2
C48A C 0.5851(14) 0.0266(5) 1.1681(5) 0.110(5) Uani 0.328(7) 1 d D U P B 2
H48D H 0.551257 -0.006466 1.205755 0.165 Uiso 0.328(7) 1 calc R U P B 2
H48E H 0.523220 0.064135 1.153601 0.165 Uiso 0.328(7) 1 calc R U P B 2
H48F H 0.645202 0.050058 1.184135 0.165 Uiso 0.328(7) 1 calc R U P B 2
C45A C 1.1121(13) -0.0127(6) 0.6055(6) 0.161(6) Uani 0.494(9) 1 d D U P A 2
H45D H 1.153333 -0.021198 0.559181 0.241 Uiso 0.494(9) 1 calc R U P A 2
H45E H 1.027900 -0.013866 0.606301 0.241 Uiso 0.494(9) 1 calc R U P A 2
H45F H 1.142316 -0.051033 0.639004 0.241 Uiso 0.494(9) 1 calc R U P A 2
C44A C 1.0866(7) 0.1147(5) 0.5595(3) 0.102(3) Uani 0.494(9) 1 d D U P A 2
H44D H 1.100094 0.164937 0.564071 0.153 Uiso 0.494(9) 1 calc R U P A 2
H44E H 1.002629 0.113355 0.559790 0.153 Uiso 0.494(9) 1 calc R U P A 2
H44F H 1.130188 0.098338 0.515989 0.153 Uiso 0.494(9) 1 calc R U P A 2
C46A C 1.2579(5) 0.0735(9) 0.6223(5) 0.150(5) Uani 0.494(9) 1 d D U P A 2
H46D H 1.286279 0.051338 0.665132 0.225 Uiso 0.494(9) 1 calc R U P A 2
H46E H 1.262576 0.126225 0.617719 0.225 Uiso 0.494(9) 1 calc R U P A 2
H46F H 1.306548 0.051053 0.582839 0.225 Uiso 0.494(9) 1 calc R U P A 2
C103 C 0.9524(8) 0.3842(5) 0.5613(6) 0.117(4) Uani 0.404(7) 1 d D U P C 2
H10J H 0.930062 0.394049 0.609873 0.176 Uiso 0.404(7) 1 calc R U P C 2
H10K H 1.005698 0.418531 0.538301 0.176 Uiso 0.404(7) 1 calc R U P C 2
H10L H 0.991786 0.333892 0.558607 0.176 Uiso 0.404(7) 1 calc R U P C 2
C1A C 0.7632(8) 0.3344(3) 0.5580(6) 0.106(4) Uani 0.404(7) 1 d D U P C 2
H1AA H 0.803023 0.286015 0.546321 0.159 Uiso 0.404(7) 1 calc R U P C 2
H1AB H 0.687757 0.343665 0.540105 0.159 Uiso 0.404(7) 1 calc R U P C 2
H1AC H 0.749719 0.335757 0.608257 0.159 Uiso 0.404(7) 1 calc R U P C 2
C55A C 0.8762(10) 0.3830(4) 0.4480(4) 0.100(4) Uani 0.404(7) 1 d D U P C 2
H55D H 0.920825 0.422308 0.425854 0.150 Uiso 0.404(7) 1 calc R U P C 2
H55E H 0.805494 0.384308 0.426176 0.150 Uiso 0.404(7) 1 calc R U P C 2
H55F H 0.924797 0.335578 0.442814 0.150 Uiso 0.404(7) 1 calc R U P C 2
C95 C 0.38058(19) 0.89616(12) 0.38259(11) 0.0609(5) Uani 1 1 d . . . . .
C97 C 0.4358(3) 0.88779(15) 0.30672(13) 0.0928(9) Uani 1 1 d . . . . .
H97A H 0.520075 0.891256 0.301833 0.139 Uiso 1 1 calc R U . . .
H97B H 0.398322 0.926796 0.276581 0.139 Uiso 1 1 calc R U . . .
H97C H 0.424160 0.840023 0.293659 0.139 Uiso 1 1 calc R U . . .
C98 C 0.3921(4) 0.97411(14) 0.39868(19) 0.1357(15) Uani 1 1 d . . . . .
H98A H 0.343185 0.985000 0.442467 0.204 Uiso 1 1 calc R U . . .
H98B H 0.366258 1.009438 0.361552 0.204 Uiso 1 1 calc R U . . .
H98C H 0.474265 0.977549 0.402281 0.204 Uiso 1 1 calc R U . . .
C96 C 0.2502(2) 0.8848(2) 0.38900(19) 0.1373(16) Uani 1 1 d . . . . .
H96A H 0.244793 0.836344 0.374907 0.206 Uiso 1 1 calc R U . . .
H96B H 0.209674 0.922640 0.359139 0.206 Uiso 1 1 calc R U . . .
H96C H 0.213535 0.888186 0.437031 0.206 Uiso 1 1 calc R U . . .

loop_
_atom_site_aniso_label
_atom_site_aniso_U_11
_atom_site_aniso_U_22
_atom_site_aniso_U_33
_atom_site_aniso_U_23
_atom_site_aniso_U_13
_atom_site_aniso_U_12
O1 0.0594(7) 0.0332(6) 0.0395(6) -0.0022(5) 0.0052(5) -0.0044(5)
O55 0.0710(8) 0.0374(7) 0.0328(6) -0.0057(5) -0.0098(6) 0.0109(6)
C67 0.0480(9) 0.0336(9) 0.0308(8) -0.0019(6) -0.0042(7) 0.0002(7)
C54 0.0451(9) 0.0333(9) 0.0346(8) -0.0052(7) -0.0049(7) -0.0013(7)
C53 0.0428(9) 0.0394(9) 0.0303(8) -0.0029(7) -0.0041(7) -0.0026(7)
C2 0.0403(9) 0.0346(9) 0.0418(9) 0.0021(7) -0.0063(7) -0.0057(7)
C56 0.0481(9) 0.0367(9) 0.0377(9) -0.0003(7) -0.0086(7) -0.0011(7)
C14 0.0400(9) 0.0399(9) 0.0402(9) -0.0070(7) -0.0043(7) 0.0004(7)
C3 0.0453(9) 0.0381(9) 0.0387(9) -0.0027(7) -0.0049(7) -0.0060(7)
C63 0.0443(9) 0.0405(9) 0.0307(8) -0.0034(7) -0.0034(7) -0.0025(7)
C15 0.0494(10) 0.0384(9) 0.0317(8) -0.0033(7) -0.0002(7) -0.0045(8)
C37 0.0454(9) 0.0413(10) 0.0334(8) 0.0046(7) -0.0019(7) -0.0041(8)
C7 0.0404(9) 0.0350(9) 0.0489(10) -0.0021(7) -0.0081(7) -0.0026(7)
C38 0.0463(9) 0.0421(10) 0.0338(8) 0.0035(7) -0.0050(7) -0.0049(8)
C65 0.0440(9) 0.0391(9) 0.0388(9) -0.0040(7) -0.0008(7) -0.0020(7)
C29 0.0523(10) 0.0420(10) 0.0363(9) 0.0066(7) -0.0041(7) -0.0034(8)
C66 0.0490(10) 0.0403(10) 0.0330(8) 0.0005(7) -0.0038(7) 0.0006(8)
C64 0.0510(10) 0.0437(10) 0.0315(8) -0.0073(7) -0.0006(7) 0.0001(8)
C76 0.0477(9) 0.0359(9) 0.0374(9) -0.0018(7) -0.0062(7) -0.0017(7)
C68 0.0487(10) 0.0379(9) 0.0373(9) -0.0026(7) -0.0060(7) -0.0024(7)
C36 0.0473(10) 0.0498(11) 0.0353(9) 0.0075(8) -0.0018(7) -0.0082(8)
C9 0.0423(9) 0.0395(10) 0.0483(10) -0.0068(8) -0.0068(8) 0.0004(7)
C13 0.0444(9) 0.0437(10) 0.0411(9) -0.0014(7) -0.0037(7) -0.0019(8)
C24 0.0523(10) 0.0436(10) 0.0331(8) -0.0025(7) -0.0042(7) -0.0084(8)
C57 0.0499(10) 0.0366(9) 0.0470(10) -0.0052(8) -0.0076(8) -0.0005(8)
C61 0.0488(10) 0.0405(10) 0.0380(9) -0.0014(7) -0.0058(7) -0.0018(8)
C73 0.0584(11) 0.0491(11) 0.0387(9) -0.0087(8) -0.0105(8) -0.0039(9)
C5 0.0504(10) 0.0438(10) 0.0475(10) 0.0049(8) -0.0088(8) -0.0129(8)
C4 0.0517(10) 0.0457(11) 0.0436(10) -0.0028(8) -0.0008(8) -0.0086(8)
C21 0.0640(12) 0.0458(11) 0.0355(9) -0.0061(8) -0.0046(8) 0.0056(9)
C75 0.0525(10) 0.0474(11) 0.0385(9) -0.0072(8) -0.0006(8) -0.0007(8)
C23 0.0689(12) 0.0443(10) 0.0386(9) -0.0033(8) -0.0064(8) -0.0159(9)
C16 0.0500(10) 0.0473(10) 0.0352(9) -0.0065(7) -0.0025(7) -0.0038(8)
C6 0.0512(10) 0.0353(9) 0.0566(11) 0.0012(8) -0.0110(8) -0.0095(8)
C8 0.0519(10) 0.0322(9) 0.0607(11) -0.0092(8) -0.0019(9) -0.0027(8)
C62 0.0624(11) 0.0476(10) 0.0286(8) -0.0033(7) -0.0062(8) 0.0066(9)
C58 0.0543(11) 0.0391(10) 0.0562(11) -0.0021(8) -0.0079(9) 0.0043(8)
C77 0.0536(11) 0.0503(11) 0.0446(10) -0.0066(8) -0.0067(8) -0.0059(9)
C59 0.0507(10) 0.0432(10) 0.0512(11) 0.0046(8) -0.0102(8) -0.0005(8)
C99 0.0571(11) 0.0392(10) 0.0475(10) -0.0059(8) 0.0020(8) 0.0055(8)
C74 0.0652(12) 0.0622(12) 0.0330(9) -0.0140(8) -0.0015(8) -0.0010(10)
C12 0.0525(11) 0.0568(12) 0.0435(10) -0.0030(9) 0.0014(8) -0.0020(9)
C39 0.0587(12) 0.0461(11) 0.0486(11) 0.0071(8) -0.0055(9) 0.0071(9)
C22 0.0797(14) 0.0367(10) 0.0482(11) -0.0052(8) -0.0070(10) -0.0031(10)
C10 0.0545(11) 0.0481(11) 0.0556(11) -0.0155(9) -0.0037(9) 0.0037(9)
C60 0.0589(11) 0.0484(11) 0.0378(9) 0.0015(8) -0.0086(8) -0.0002(9)
C42 0.0533(11) 0.0510(11) 0.0567(11) -0.0008(9) -0.0122(9) -0.0058(9)
C31 0.0594(11) 0.0469(11) 0.0465(10) 0.0063(8) -0.0083(9) -0.0157(9)
C69 0.0511(11) 0.0541(11) 0.0471(10) -0.0048(8) -0.0030(8) -0.0069(9)
C30 0.0625(12) 0.0379(10) 0.0533(11) 0.0035(8) -0.0079(9) -0.0056(9)
C35 0.0480(11) 0.0652(13) 0.0496(11) 0.0076(9) -0.0063(8) -0.0063(9)
C11 0.0542(11) 0.0604(12) 0.0486(11) -0.0103(9) 0.0015(9) 0.0045(9)
C25 0.0576(12) 0.0586(13) 0.0649(13) 0.0025(10) -0.0166(10) -0.0075(10)
C80 0.0605(12) 0.0703(14) 0.0469(11) -0.0123(10) 0.0093(9) -0.0035(10)
C78 0.0503(11) 0.0710(14) 0.0667(13) -0.0099(11) -0.0082(10) -0.0114(10)
C47 0.0639(12) 0.0531(12) 0.0541(11) 0.0087(9) -0.0039(10) -0.0215(10)
C40 0.0482(11) 0.0679(14) 0.0575(12) 0.0038(10) -0.0087(9) 0.0057(10)
C94 0.0629(13) 0.0514(12) 0.0738(14) -0.0097(10) -0.0015(11) -0.0025(10)
C72 0.0721(14) 0.0692(14) 0.0491(11) -0.0165(10) -0.0185(10) -0.0075(11)
C17 0.0555(12) 0.0638(13) 0.0672(13) -0.0084(10) -0.0093(10) -0.0065(10)
C20 0.0732(15) 0.0627(14) 0.0518(12) -0.0091(10) -0.0088(10) 0.0185(12)
C70 0.0500(11) 0.0664(14) 0.0705(14) -0.0043(11) -0.0113(10) -0.0117(10)
C71 0.0671(14) 0.0712(15) 0.0690(14) -0.0143(11) -0.0270(11) -0.0126(11)
C79 0.0507(12) 0.0746(15) 0.0728(14) -0.0114(12) 0.0074(11) -0.0092(11)
C41 0.0485(11) 0.0674(14) 0.0682(13) 0.0002(11) -0.0162(10) -0.0067(10)
C34 0.0464(11) 0.0940(18) 0.0655(14) 0.0095(12) -0.0105(10) -0.0124(12)
C43 0.0798(16) 0.0869(18) 0.0580(14) -0.0265(12) 0.0117(12) 0.0032(13)
C32 0.0702(14) 0.0616(14) 0.0758(15) 0.0050(11) -0.0139(12) -0.0250(11)
C88 0.120(2) 0.0668(15) 0.0480(12) -0.0248(11) -0.0175(13) 0.0133(14)
C87 0.0900(17) 0.0527(13) 0.0632(13) -0.0280(10) -0.0238(12) 0.0102(11)
C82 0.0682(13) 0.0362(10) 0.0620(12) -0.0164(9) -0.0144(10) 0.0039(9)
C81 0.0577(11) 0.0340(9) 0.0478(10) -0.0087(8) -0.0094(8) 0.0045(8)
C90 0.0620(12) 0.0355(10) 0.0534(11) -0.0090(8) -0.0026(9) 0.0051(8)
C89 0.0873(16) 0.0483(12) 0.0530(12) -0.0145(9) 0.0075(11) 0.0062(11)
C19 0.0614(14) 0.0905(19) 0.0662(14) -0.0110(13) -0.0114(11) 0.0223(13)
C101 0.0842(16) 0.0730(15) 0.0558(13) 0.0181(11) 0.0212(11) 0.0167(12)
C33 0.0660(14) 0.0823(17) 0.0776(15) 0.0065(13) -0.0187(12) -0.0311(13)
C18 0.0517(12) 0.0947(19) 0.0803(16) -0.0106(14) -0.0138(11) -0.0041(12)
C100 0.119(2) 0.0676(15) 0.0638(14) -0.0252(11) -0.0499(14) 0.0248(14)
C28 0.0948(18) 0.0602(14) 0.0721(15) -0.0008(11) -0.0163(13) -0.0343(13)
C26 0.0590(14) 0.094(2) 0.0902(18) 0.0033(14) -0.0251(12) -0.0193(13)
C93 0.0643(15) 0.0693(16) 0.106(2) -0.0103(14) 0.0044(14) -0.0078(12)
C51 0.0837(17) 0.0679(15) 0.0941(19) 0.0229(14) 0.0139(14) 0.0313(13)
C91 0.107(2) 0.0721(17) 0.0685(16) -0.0140(13) 0.0188(16) 0.0082(15)
C27 0.0832(18) 0.090(2) 0.0911(18) 0.0026(15) -0.0266(14) -0.0447(16)
C92 0.088(2) 0.0674(16) 0.103(2) -0.0087(15) 0.0340(17) -0.0015(14)
C84 0.0750(17) 0.0696(17) 0.126(3) -0.0252(16) -0.0313(16) -0.0072(13)
C83 0.0660(14) 0.0494(12) 0.0874(16) -0.0145(11) -0.0176(12) -0.0051(10)
C86 0.124(2) 0.0749(17) 0.0854(18) -0.0399(14) -0.0513(18) 0.0161(16)
C85 0.093(2) 0.083(2) 0.138(3) -0.0464(19) -0.050(2) 0.0018(16)
C52 0.114(2) 0.0959(19) 0.0853(18) -0.0421(15) 0.0193(16) -0.0599(17)
C45 0.074(4) 0.113(5) 0.084(4) -0.034(4) 0.017(3) 0.018(3)
C48 0.116(4) 0.122(5) 0.056(2) 0.033(3) -0.022(2) -0.058(4)
C49 0.066(2) 0.139(5) 0.093(4) 0.040(3) 0.005(2) -0.036(3)
C44 0.100(5) 0.214(12) 0.086(5) -0.107(6) -0.012(4) 0.025(5)
C50 0.159(6) 0.061(3) 0.104(4) 0.016(2) 0.029(4) -0.044(3)
C46 0.259(14) 0.096(5) 0.115(7) -0.003(5) 0.121(9) 0.008(7)
C102 0.130(5) 0.056(3) 0.059(2) -0.0016(19) -0.004(3) 0.035(3)
C55 0.081(3) 0.063(3) 0.122(5) 0.008(3) 0.045(3) 0.022(2)
C1 0.123(5) 0.059(3) 0.143(6) -0.043(3) -0.052(5) 0.011(3)
C50A 0.090(6) 0.106(9) 0.110(8) 0.064(7) -0.007(5) -0.003(6)
C49A 0.107(8) 0.113(9) 0.089(6) 0.027(6) -0.013(5) -0.073(7)
C48A 0.172(12) 0.076(6) 0.070(6) 0.005(4) 0.039(7) -0.045(7)
C45A 0.236(14) 0.084(5) 0.129(8) -0.042(5) 0.089(9) -0.006(7)
C44A 0.096(5) 0.156(7) 0.040(3) -0.021(3) 0.015(3) 0.016(5)
C46A 0.060(4) 0.285(15) 0.095(6) -0.054(8) 0.014(3) 0.012(6)
C103 0.096(6) 0.092(6) 0.167(10) -0.054(7) -0.054(6) 0.048(5)
C1A 0.116(6) 0.046(4) 0.140(9) -0.015(4) 0.034(6) -0.007(4)
C55A 0.137(9) 0.067(4) 0.073(4) -0.012(3) 0.022(5) 0.033(5)
C95 0.0637(12) 0.0527(12) 0.0609(12) 0.0104(10) -0.0151(10) 0.0059(10)
C97 0.105(2) 0.0914(19) 0.0671(16) 0.0328(14) -0.0158(14) 0.0127(16)
C98 0.235(4) 0.0467(15) 0.126(3) 0.0065(16) -0.074(3) 0.021(2)
C96 0.0614(17) 0.200(4) 0.131(3) 0.073(3) -0.0305(17) 0.002(2)

loop_
_atom_type_symbol
_atom_type_description
_atom_type_scat_dispersion_real
_atom_type_scat_dispersion_imag
_atom_type_scat_source
C C 0.0181 0.0091 'International Tables Vol C Tables 4.2.6.8 and 6.1.1.4'
H H 0.0000 0.0000 'International Tables Vol C Tables 4.2.6.8 and 6.1.1.4'
O O 0.0492 0.0322 'International Tables Vol C Tables 4.2.6.8 and 6.1.1.4'

loop_
_geom_angle_atom_site_label_1
_geom_angle_atom_site_label_2
_geom_angle_atom_site_label_3
_geom_angle
_geom_angle_site_symmetry_1
_geom_angle_site_symmetry_3
_geom_angle_publ_flag
C2 O1 C14 118.93(13) . . ?
C54 O55 C56 118.94(13) . . ?
C76 C67 C53 119.95(15) . . ?
C76 C67 C68 119.93(15) . . ?
C68 C67 C53 120.07(15) . . ?
O55 C54 C53 113.86(14) . . ?
O55 C54 C63 123.53(14) . . ?
C63 C54 C53 122.61(15) . . ?
C54 C53 C67 120.65(14) . . ?
C66 C53 C67 121.69(14) . . ?
C66 C53 C54 117.65(14) . . ?
O1 C2 C3 114.33(14) . . ?
O1 C2 C7 123.10(15) . . ?
C7 C2 C3 122.57(15) . . ?
O55 C56 C57 113.59(15) . . ?
O55 C56 C61 123.47(15) . . ?
C61 C56 C57 122.93(15) . . ?
O1 C14 C9 123.57(15) . . ?
O1 C14 C13 113.90(15) . . ?
C9 C14 C13 122.53(16) . . ?
C2 C3 C15 120.33(14) . . ?
C4 C3 C2 117.12(16) . . ?
C4 C3 C15 122.53(15) . . ?
C54 C63 C64 117.17(15) . . ?
C54 C63 C62 121.56(15) . . ?
C64 C63 C62 121.23(14) . . ?
C24 C15 C3 120.11(15) . . ?
C16 C15 C3 119.98(16) . . ?
C16 C15 C24 119.88(16) . . ?
C38 C37 C13 119.53(16) . . ?
C36 C37 C38 120.26(16) . . ?
C36 C37 C13 120.20(15) . . ?
C2 C7 C6 117.17(16) . . ?
C2 C7 C8 122.13(15) . . ?
C6 C7 C8 120.69(15) . . ?
C37 C38 C29 119.36(16) . . ?
C37 C38 C42 122.88(17) . . ?
C42 C38 C29 117.75(16) . . ?
C66 C65 C64 117.06(15) . . ?
C66 C65 C99 121.65(15) . . ?
C64 C65 C99 121.29(15) . . ?
C39 C29 C38 118.33(17) . . ?
C30 C29 C38 119.56(17) . . ?
C30 C29 C39 122.11(18) . . ?
C53 C66 C65 122.40(15) . . ?
C65 C64 C63 123.10(15) . . ?
C67 C76 C75 119.89(16) . . ?
C67 C76 C77 122.69(16) . . ?
C77 C76 C75 117.42(16) . . ?
C67 C68 C73 119.50(16) . . ?
C67 C68 C69 122.85(16) . . ?
C69 C68 C73 117.65(17) . . ?
C37 C36 C31 119.63(16) . . ?
C37 C36 C35 123.02(18) . . ?
C35 C36 C31 117.31(18) . . ?
C14 C9 C8 121.65(15) . . ?
C14 C9 C10 116.85(16) . . ?
C10 C9 C8 121.50(16) . . ?
C14 C13 C37 119.79(15) . . ?
C12 C13 C14 117.68(17) . . ?
C12 C13 C37 122.53(16) . . ?
C15 C24 C23 119.96(17) . . ?
C15 C24 C25 122.89(17) . . ?
C25 C24 C23 117.16(17) . . ?
C56 C57 C81 119.14(14) . . ?
C58 C57 C56 117.51(16) . . ?
C58 C57 C81 123.35(15) . . ?
C56 C61 C62 121.75(15) . . ?
C56 C61 C60 116.68(16) . . ?
C60 C61 C62 121.53(15) . . ?
C74 C73 C68 119.48(17) . . ?
C74 C73 C72 122.03(17) . . ?
C72 C73 C68 118.49(18) . . ?
C4 C5 C47 121.05(17) . . ?
C6 C5 C4 116.98(16) . . ?
C6 C5 C47 121.97(17) . . ?
C3 C4 C5 122.79(17) . . ?
C22 C21 C16 119.36(17) . . ?
C22 C21 C20 121.94(19) . . ?
C20 C21 C16 118.70(19) . . ?
C74 C75 C76 119.09(16) . . ?
C74 C75 C80 122.16(17) . . ?
C80 C75 C76 118.74(18) . . ?
C22 C23 C24 118.89(18) . . ?
C22 C23 C28 122.58(19) . . ?
C28 C23 C24 118.5(2) . . ?
C15 C16 C21 119.62(17) . . ?
C15 C16 C17 123.19(17) . . ?
C17 C16 C21 117.17(17) . . ?
C5 C6 C7 123.37(17) . . ?
C7 C8 C9 110.55(14) . . ?
C7 C8 C51 108.78(17) . . ?
C7 C8 C52 109.66(16) . . ?
C9 C8 C51 109.35(16) . . ?
C9 C8 C52 108.01(17) . . ?
C51 C8 C52 110.5(2) . . ?
C63 C62 C101 108.07(16) . . ?
C61 C62 C63 110.04(13) . . ?
C61 C62 C101 108.01(16) . . ?
C61 C62 C100 110.50(16) . . ?
C100 C62 C63 109.93(16) . . ?
C100 C62 C101 110.24(19) . . ?
C57 C58 C59 122.29(17) . . ?
C78 C77 C76 121.54(18) . . ?
C58 C59 C95 120.15(17) . . ?
C60 C59 C58 117.18(16) . . ?
C60 C59 C95 122.60(18) . . ?
C102 C99 C65 113.7(2) . . ?
C102 C99 C55 108.1(4) . . ?
C102 C99 C1 107.1(4) . . ?
C55 C99 C65 109.1(2) . . ?
C55 C99 C1 109.7(4) . . ?
C1 C99 C65 109.1(2) . . ?
C103 C99 C65 108.0(3) . . ?
C1A C99 C65 108.7(3) . . ?
C1A C99 C103 108.5(6) . . ?
C55A C99 C65 113.4(3) . . ?
C55A C99 C103 109.5(6) . . ?
C55A C99 C1A 108.5(5) . . ?
C73 C74 C75 122.06(16) . . ?
C13 C12 C11 122.61(17) . . ?
C40 C39 C29 121.55(19) . . ?
C21 C22 C23 122.25(17) . . ?
C11 C10 C9 123.58(18) . . ?
C59 C60 C61 123.40(17) . . ?
C41 C42 C38 121.61(19) . . ?
C30 C31 C36 118.87(17) . . ?
C30 C31 C32 122.41(19) . . ?
C32 C31 C36 118.71(19) . . ?
C70 C69 C68 121.57(18) . . ?
C29 C30 C31 122.23(18) . . ?
C34 C35 C36 121.2(2) . . ?
C12 C11 C43 122.00(19) . . ?
C10 C11 C12 116.75(17) . . ?
C10 C11 C43 121.24(19) . . ?
C26 C25 C24 121.6(2) . . ?
C79 C80 C75 121.44(19) . . ?
C77 C78 C79 120.8(2) . . ?
C48 C47 C5 109.2(2) . . ?
C48 C47 C49 109.5(3) . . ?
C48 C47 C50 109.3(4) . . ?
C49 C47 C5 108.2(2) . . ?
C49 C47 C50 109.4(4) . . ?
C50 C47 C5 111.3(2) . . ?
C50A C47 C5 109.8(4) . . ?
C50A C47 C48A 105.4(7) . . ?
C49A C47 C5 110.2(3) . . ?
C49A C47 C50A 109.4(7) . . ?
C49A C47 C48A 108.4(7) . . ?
C48A C47 C5 113.6(3) . . ?
C39 C40 C41 120.08(18) . . ?
C93 C94 C90 120.9(2) . . ?
C71 C72 C73 121.41(19) . . ?
C18 C17 C16 121.6(2) . . ?
C19 C20 C21 121.6(2) . . ?
C69 C70 C71 120.53(19) . . ?
C72 C71 C70 120.3(2) . . ?
C80 C79 C78 120.01(19) . . ?
C42 C41 C40 120.7(2) . . ?
C35 C34 C33 121.1(2) . . ?
C11 C43 C45 106.5(3) . . ?
C11 C43 C44 107.4(4) . . ?
C11 C43 C44A 107.5(3) . . ?
C44 C43 C45 99.8(5) . . ?
C46 C43 C11 115.9(4) . . ?
C46 C43 C45 108.3(6) . . ?
C46 C43 C44 117.3(8) . . ?
C45A C43 C11 115.7(4) . . ?
C45A C43 C44A 101.6(7) . . ?
C45A C43 C46A 116.7(7) . . ?
C46A C43 C11 109.5(3) . . ?
C46A C43 C44A 104.4(6) . . ?
C33 C32 C31 121.9(2) . . ?
C87 C88 C89 120.0 . . ?
C88 C87 C82 120.0 . . ?
C88 C87 C86 121.12(16) . . ?
C82 C87 C86 118.85(17) . . ?
C87 C82 C81 120.0 . . ?
C87 C82 C83 117.56(13) . . ?
C81 C82 C83 122.42(13) . . ?
C82 C81 C57 118.49(10) . . ?
C90 C81 C57 121.05(10) . . ?
C90 C81 C82 120.0 . . ?
C81 C90 C94 122.39(12) . . ?
C89 C90 C94 117.57(12) . . ?
C89 C90 C81 120.0 . . ?
C88 C89 C91 120.28(16) . . ?
C90 C89 C88 120.0 . . ?
C90 C89 C91 119.69(17) . . ?
C20 C19 C18 120.0(2) . . ?
C32 C33 C34 119.6(2) . . ?
C17 C18 C19 120.9(2) . . ?
C27 C28 C23 121.8(2) . . ?
C25 C26 C27 120.8(2) . . ?
C94 C93 C92 120.4(3) . . ?
C92 C91 C89 120.7(2) . . ?
C28 C27 C26 120.1(2) . . ?
C91 C92 C93 120.6(2) . . ?
C83 C84 C85 120.6(3) . . ?
C84 C83 C82 121.9(2) . . ?
C85 C86 C87 120.5(2) . . ?
C86 C85 C84 120.5(3) . . ?
C97 C95 C59 111.93(17) . . ?
C98 C95 C59 111.0(2) . . ?
C98 C95 C97 107.5(2) . . ?
C98 C95 C96 110.8(3) . . ?
C96 C95 C59 107.92(18) . . ?
C96 C95 C97 107.7(2) . . ?

loop_
_geom_bond_atom_site_label_1
_geom_bond_atom_site_label_2
_geom_bond_distance
_geom_bond_site_symmetry_2
_geom_bond_publ_flag
O1 C2 1.3712(19) . ?
O1 C14 1.3773(19) . ?
O55 C54 1.3714(19) . ?
O55 C56 1.3734(19) . ?
C67 C53 1.492(2) . ?
C67 C76 1.408(2) . ?
C67 C68 1.413(2) . ?
C54 C53 1.399(2) . ?
C54 C63 1.378(2) . ?
C53 C66 1.388(2) . ?
C2 C3 1.401(2) . ?
C2 C7 1.383(2) . ?
C56 C57 1.398(2) . ?
C56 C61 1.376(2) . ?
C14 C9 1.380(2) . ?
C14 C13 1.398(2) . ?
C3 C15 1.499(2) . ?
C3 C4 1.392(2) . ?
C63 C64 1.393(2) . ?
C63 C62 1.534(2) . ?
C15 C24 1.409(2) . ?
C15 C16 1.408(2) . ?
C37 C38 1.412(2) . ?
C37 C36 1.406(3) . ?
C37 C13 1.486(2) . ?
C7 C6 1.393(2) . ?
C7 C8 1.522(2) . ?
C38 C29 1.431(2) . ?
C38 C42 1.420(3) . ?
C65 C66 1.391(2) . ?
C65 C64 1.392(2) . ?
C65 C99 1.535(2) . ?
C29 C39 1.430(3) . ?
C29 C30 1.383(3) . ?
C76 C75 1.435(2) . ?
C76 C77 1.423(3) . ?
C68 C73 1.436(2) . ?
C68 C69 1.425(2) . ?
C36 C31 1.440(3) . ?
C36 C35 1.428(3) . ?
C9 C8 1.524(2) . ?
C9 C10 1.395(2) . ?
C13 C12 1.388(2) . ?
C24 C23 1.437(2) . ?
C24 C25 1.425(3) . ?
C57 C58 1.390(2) . ?
C57 C81 1.504(2) . ?
C61 C62 1.530(2) . ?
C61 C60 1.400(2) . ?
C73 C74 1.383(3) . ?
C73 C72 1.431(3) . ?
C5 C4 1.393(2) . ?
C5 C6 1.383(3) . ?
C5 C47 1.537(2) . ?
C21 C16 1.440(3) . ?
C21 C22 1.379(3) . ?
C21 C20 1.427(3) . ?
C75 C74 1.390(3) . ?
C75 C80 1.421(3) . ?
C23 C22 1.390(3) . ?
C23 C28 1.422(3) . ?
C16 C17 1.417(3) . ?
C8 C51 1.533(3) . ?
C8 C52 1.537(3) . ?
C62 C101 1.544(3) . ?
C62 C100 1.531(3) . ?
C58 C59 1.391(3) . ?
C77 C78 1.354(3) . ?
C59 C60 1.383(3) . ?
C59 C95 1.537(3) . ?
C99 C102 1.516(4) . ?
C99 C55 1.519(4) . ?
C99 C1 1.532(5) . ?
C99 C103 1.521(7) . ?
C99 C1A 1.516(7) . ?
C99 C55A 1.507(7) . ?
C12 C11 1.388(3) . ?
C39 C40 1.347(3) . ?
C10 C11 1.388(3) . ?
C42 C41 1.355(3) . ?
C31 C30 1.388(3) . ?
C31 C32 1.420(3) . ?
C69 C70 1.358(3) . ?
C35 C34 1.354(3) . ?
C11 C43 1.535(3) . ?
C25 C26 1.355(3) . ?
C80 C79 1.352(3) . ?
C78 C79 1.403(3) . ?
C47 C48 1.508(4) . ?
C47 C49 1.511(5) . ?
C47 C50 1.529(5) . ?
C47 C50A 1.532(8) . ?
C47 C49A 1.522(8) . ?
C47 C48A 1.532(9) . ?
C40 C41 1.404(3) . ?
C94 C90 1.448(2) . ?
C94 C93 1.360(3) . ?
C72 C71 1.347(3) . ?
C17 C18 1.358(3) . ?
C20 C19 1.338(3) . ?
C70 C71 1.411(3) . ?
C34 C33 1.415(3) . ?
C43 C45 1.606(7) . ?
C43 C44 1.548(10) . ?
C43 C46 1.430(7) . ?
C43 C45A 1.470(10) . ?
C43 C44A 1.598(7) . ?
C43 C46A 1.484(8) . ?
C32 C33 1.344(3) . ?
C88 C87 1.3900 . ?
C88 C89 1.3900 . ?
C87 C82 1.3900 . ?
C87 C86 1.463(3) . ?
C82 C81 1.3900 . ?
C82 C83 1.439(2) . ?
C81 C90 1.3900 . ?
C90 C89 1.3900 . ?
C89 C91 1.443(3) . ?
C19 C18 1.406(4) . ?
C28 C27 1.344(4) . ?
C26 C27 1.398(4) . ?
C93 C92 1.407(4) . ?
C91 C92 1.337(4) . ?
C84 C83 1.353(3) . ?
C84 C85 1.388(4) . ?
C86 C85 1.352(4) . ?
C95 C97 1.515(3) . ?
C95 C98 1.507(3) . ?
C95 C96 1.513(4) . ?
